data_4089153
loop_
_publ_author_name
'Mikus, Malte S.'
'Torker, Sebastian'
'Xu, Chaofan'
'Li, Bo'
'Hoveyda, Amir H.'

_publ_section_title
;
 Pentacoordinate Ruthenium(II) Catecholthiolate and Mercaptophenolate
 Catalysts for Olefin Metathesis: Anionic Ligand Exchange and Ease of
 Initiation
;
_journal_issue 22
_journal_name_full Organometallics
_journal_page_first 3878
_journal_paper_doi 10.1021/acs.organomet.6b00773
_journal_volume 35
_journal_year 2016
_chemical_formula_moiety 'C43 H63 N2 O3 P Ru S2 Si3'
_chemical_formula_sum 'C43 H63 N2 O3 P Ru S2 Si3'
_chemical_formula_weight 936.38
_chemical_name_systematic
;
 Ru-4k
;
_space_group_crystal_system triclinic
_space_group_IT_number 2
_space_group_name_Hall '-P 1'
_space_group_name_H-M_alt 'P -1'
_atom_sites_solution_hydrogens geom
_atom_sites_solution_primary direct
_atom_sites_solution_secondary difmap
_audit_creation_method SHELXL-2013
_cell_angle_alpha 85.2060(10)
_cell_angle_beta 83.3850(10)
_cell_angle_gamma 81.8090(10)
_cell_formula_units_Z 2
_cell_length_a 11.0888(5)
_cell_length_b 11.5129(5)
_cell_length_c 19.4587(8)
_cell_measurement_reflns_used 9623
_cell_measurement_temperature 173(2)
_cell_measurement_theta_max 68.25
_cell_measurement_theta_min 4.05
_cell_volume 2436.76(18)
_computing_cell_refinement 'SAINT (Bruker, 2013)'
_computing_data_collection 'APEX2 (Bruker, 2013)'
_computing_data_reduction 'SAINT (Bruker, 2013)'
_computing_molecular_graphics 'Bruker SHELXTL'
_computing_publication_material 'Bruker SHELXTL'
_computing_structure_refinement 'SHELXL-2013 (Sheldrick, 2013)'
_computing_structure_solution 'SHELXL-2013 (Sheldrick, 2013)'
_diffrn_ambient_temperature 173(2)
_diffrn_measured_fraction_theta_full 0.994
_diffrn_measured_fraction_theta_max 0.991
_diffrn_measurement_device_type 'Bruker Kappa DUO CCD diffractometer'
_diffrn_measurement_method '\f and \w scans'
_diffrn_radiation_monochromator mirrors
_diffrn_radiation_type CuK\a
_diffrn_radiation_wavelength 1.54178
_diffrn_reflns_av_R_equivalents 0.0243
_diffrn_reflns_av_unetI/netI 0.0162
_diffrn_reflns_Laue_measured_fraction_full 0.994
_diffrn_reflns_Laue_measured_fraction_max 0.991
_diffrn_reflns_limit_h_max 13
_diffrn_reflns_limit_h_min -13
_diffrn_reflns_limit_k_max 10
_diffrn_reflns_limit_k_min -13
_diffrn_reflns_limit_l_max 21
_diffrn_reflns_limit_l_min -23
_diffrn_reflns_number 47040
_diffrn_reflns_point_group_measured_fraction_full 0.994
_diffrn_reflns_point_group_measured_fraction_max 0.991
_diffrn_reflns_theta_full 67.679
_diffrn_reflns_theta_max 68.302
_diffrn_reflns_theta_min 2.291
_diffrn_source 'microfocus sealed tube'
_diffrn_source_type 'Incoatec I\uS'
_exptl_absorpt_coefficient_mu 4.711
_exptl_absorpt_correction_T_max 0.7531
_exptl_absorpt_correction_T_min 0.6187
_exptl_absorpt_correction_type multi-scan
_exptl_absorpt_process_details
;
Sheldrick, G.M. (2013). SADABS. Bruker AXS Inc. Madison, WI USA.
;
_exptl_crystal_colour brown
_exptl_crystal_density_diffrn 1.276
_exptl_crystal_density_meas ?
_exptl_crystal_density_method none
_exptl_crystal_description block
_exptl_crystal_F_000 984
_exptl_crystal_size_max 0.420
_exptl_crystal_size_mid 0.310
_exptl_crystal_size_min 0.100
_refine_diff_density_max 0.577
_refine_diff_density_min -0.782
_refine_diff_density_rms 0.048
_refine_ls_extinction_coef na
_refine_ls_extinction_method none
_refine_ls_goodness_of_fit_ref 1.044
_refine_ls_hydrogen_treatment constr
_refine_ls_matrix_type full
_refine_ls_number_parameters 696
_refine_ls_number_reflns 8855
_refine_ls_number_restraints 713
_refine_ls_restrained_S_all 1.043
_refine_ls_R_factor_all 0.0268
_refine_ls_R_factor_gt 0.0266
_refine_ls_shift/su_max 0.001
_refine_ls_shift/su_mean 0.000
_refine_ls_structure_factor_coef Fsqd
_refine_ls_weighting_details
;
 w=1/[\s^2^(Fo^2^)+(0.0277P)^2^+1.9445P]
 where P=(Fo^2^+2Fc^2^)/3
;
_refine_ls_weighting_scheme calc
_refine_ls_wR_factor_gt 0.0662
_refine_ls_wR_factor_ref 0.0665
_reflns_Friedel_coverage 0.000
_reflns_number_gt 8767
_reflns_number_total 8855
_reflns_threshold_expression 'I > 2\s(I)'
_cod_data_source_file om6b00773_si_001.cif
_cod_data_source_block C43H63N2O3PRuS2Si3
_cod_depositor_comments
;
The following automatic conversions were performed:

data item '_exptl_crystal_density_meas' value 'not measured' was
changed to '?' -- the value is perceived as not measured.

Automatic conversion script
Id: cif_fix_values 6909 2019-04-08 15:41:33Z antanas 
;
_cod_database_code 4089153
_shelx_space_group_comment
;
The symmetry employed for this shelxl refinement is uniquely defined
by the following loop, which should always be used as a source of
symmetry information in preference to the above space-group names.
They are only intended as comments.
;
_shelx_estimated_absorpt_t_min 0.242
_shelx_estimated_absorpt_t_max 0.650
_shelxl_version_number 2013-2

loop_
_space_group_symop_operation_xyz
'x, y, z'
'-x, -y, -z'

loop_
_atom_site_label
_atom_site_type_symbol
_atom_site_fract_x
_atom_site_fract_y
_atom_site_fract_z
_atom_site_U_iso_or_equiv
_atom_site_adp_type
_atom_site_occupancy
_atom_site_site_symmetry_order
_atom_site_calc_flag
_atom_site_refinement_flags_posn
_atom_site_refinement_flags_adp
_atom_site_refinement_flags_occupancy
_atom_site_disorder_assembly
_atom_site_disorder_group
Ru1 Ru 0.27202(2) 0.15745(2) 0.25756(2) 0.02799(5) Uani 1 1 d D U . . .
S1 S 0.48097(5) 0.16434(5) 0.24259(3) 0.04206(13) Uani 1 1 d . U . . .
S2 S 0.32277(4) -0.04739(4) 0.26205(3) 0.03570(11) Uani 1 1 d . U . . .
N1 N 0.00349(14) 0.09520(15) 0.28226(8) 0.0304(3) Uani 1 1 d . U . . .
N2 N 0.09235(14) 0.07286(15) 0.37672(7) 0.0312(3) Uani 1 1 d . U . . .
C1 C 0.10575(16) 0.11279(15) 0.30915(9) 0.0259(3) Uani 1 1 d . U . . .
C2 C -0.08372(19) 0.0369(2) 0.33213(10) 0.0400(5) Uani 1 1 d . U . . .
H2A H -0.0895 -0.0433 0.3192 0.048 Uiso 1 1 calc R U . . .
H2B H -0.1663 0.0832 0.3352 0.048 Uiso 1 1 calc R U . . .
C3 C -0.0272(2) 0.0334(3) 0.39923(11) 0.0493(6) Uani 1 1 d . U . . .
H3A H -0.0773 0.0872 0.4318 0.059 Uiso 1 1 calc R U . . .
H3B H -0.0174 -0.0472 0.4218 0.059 Uiso 1 1 calc R U . . .
C4 C -0.03297(15) 0.12669(17) 0.21389(9) 0.0278(4) Uani 1 1 d . U . . .
C5 C -0.00807(15) 0.04563(17) 0.16314(9) 0.0281(4) Uani 1 1 d . U . . .
C6 C -0.05310(18) 0.0769(2) 0.09944(10) 0.0362(4) Uani 1 1 d . U . . .
H6 H -0.0372 0.0221 0.0645 0.043 Uiso 1 1 calc R U . . .
C7 C -0.12022(19) 0.1849(2) 0.08542(11) 0.0443(5) Uani 1 1 d . U . . .
C8 C -0.14654(19) 0.2620(2) 0.13759(12) 0.0444(5) Uani 1 1 d . U . . .
H8 H -0.1938 0.3361 0.1287 0.053 Uiso 1 1 calc R U . . .
C9 C -0.10602(18) 0.23422(18) 0.20266(11) 0.0364(4) Uani 1 1 d . U . . .
C10 C 0.06571(17) -0.07235(17) 0.17537(11) 0.0346(4) Uani 1 1 d . U . . .
H10A H 0.1528 -0.0634 0.1720 0.052 Uiso 1 1 calc R U . . .
H10B H 0.0525 -0.1245 0.1404 0.052 Uiso 1 1 calc R U . . .
H10C H 0.0400 -0.1063 0.2217 0.052 Uiso 1 1 calc R U . . .
C11 C -0.1624(3) 0.2183(3) 0.01425(14) 0.0714(8) Uani 1 1 d . U . . .
H11A H -0.0948 0.2451 -0.0172 0.107 Uiso 1 1 calc R U . . .
H11B H -0.2315 0.2816 0.0176 0.107 Uiso 1 1 calc R U . . .
H11C H -0.1882 0.1497 -0.0037 0.107 Uiso 1 1 calc R U . . .
C12 C -0.1429(2) 0.3166(2) 0.25973(14) 0.0549(6) Uani 1 1 d . U . . .
H12A H -0.1809 0.3925 0.2404 0.082 Uiso 1 1 calc R U . . .
H12B H -0.0702 0.3279 0.2813 0.082 Uiso 1 1 calc R U . . .
H12C H -0.2015 0.2830 0.2947 0.082 Uiso 1 1 calc R U . . .
C13 C 0.16792(17) 0.08520(17) 0.43015(9) 0.0295(4) Uani 1 1 d . U . . .
C14 C 0.14996(19) 0.19013(18) 0.46317(10) 0.0354(4) Uani 1 1 d . U . . .
C15 C 0.2173(2) 0.1978(2) 0.51826(10) 0.0403(5) Uani 1 1 d . U . . .
H15 H 0.2053 0.2689 0.5412 0.048 Uiso 1 1 calc R U . . .
C16 C 0.30088(19) 0.1061(2) 0.54086(9) 0.0384(5) Uani 1 1 d . U . . .
C17 C 0.31205(18) 0.00163(19) 0.50944(10) 0.0372(4) Uani 1 1 d . U . . .
H17 H 0.3677 -0.0629 0.5252 0.045 Uiso 1 1 calc R U . . .
C18 C 0.24432(18) -0.01250(18) 0.45529(9) 0.0332(4) Uani 1 1 d . U . . .
C19 C 0.0565(3) 0.2914(2) 0.44275(13) 0.0531(6) Uani 1 1 d . U . . .
H19A H -0.0258 0.2739 0.4605 0.080 Uiso 1 1 calc R U . . .
H19B H 0.0623 0.3035 0.3921 0.080 Uiso 1 1 calc R U . . .
H19C H 0.0722 0.3629 0.4623 0.080 Uiso 1 1 calc R U . . .
C20 C 0.3769(2) 0.1192(3) 0.59894(11) 0.0557(6) Uani 1 1 d . U . . .
H20A H 0.4314 0.0457 0.6073 0.084 Uiso 1 1 calc R U . . .
H20B H 0.3226 0.1367 0.6412 0.084 Uiso 1 1 calc R U . . .
H20C H 0.4260 0.1835 0.5858 0.084 Uiso 1 1 calc R U . . .
C21 C 0.2511(2) -0.1331(2) 0.42957(12) 0.0481(5) Uani 1 1 d . U . . .
H21A H 0.3296 -0.1525 0.4016 0.072 Uiso 1 1 calc R U . . .
H21B H 0.1838 -0.1343 0.4012 0.072 Uiso 1 1 calc R U . . .
H21C H 0.2442 -0.1910 0.4692 0.072 Uiso 1 1 calc R U . . .
C22 C 0.2082(2) 0.2062(2) 0.17313(10) 0.0423(5) Uani 1 1 d D U . . .
H22 H 0.1455 0.2717 0.1726 0.051 Uiso 1 1 calc R U . A 1
C23 C 0.2492(14) 0.1492(12) 0.1063(4) 0.0408(19) Uani 0.60(4) 1 d D U P B 1
C24 C 0.3333(12) 0.0480(12) 0.0957(5) 0.0449(19) Uani 0.60(4) 1 d D U P B 1
H24 H 0.3730 0.0093 0.1336 0.054 Uiso 0.60(4) 1 calc R U P B 1
C25 C 0.3601(13) 0.0029(13) 0.0309(6) 0.060(2) Uani 0.60(4) 1 d D U P B 1
H25 H 0.4166 -0.0668 0.0252 0.072 Uiso 0.60(4) 1 calc R U P B 1
C26 C 0.3047(14) 0.0591(14) -0.0258(5) 0.063(2) Uani 0.60(4) 1 d D U P B 1
H26 H 0.3243 0.0280 -0.0701 0.076 Uiso 0.60(4) 1 calc R U P B 1
C27 C 0.2222(14) 0.1589(13) -0.0183(4) 0.062(3) Uani 0.60(4) 1 d D U P B 1
H27 H 0.1846 0.1975 -0.0571 0.075 Uiso 0.60(4) 1 calc R U P B 1
C28 C 0.1942(13) 0.2029(11) 0.0472(5) 0.048(2) Uani 0.60(4) 1 d D U P B 1
H28 H 0.1361 0.2714 0.0523 0.058 Uiso 0.60(4) 1 calc R U P B 1
C23X C 0.227(2) 0.171(3) 0.1034(7) 0.050(4) Uani 0.40(4) 1 d D U P B 2
C24X C 0.314(2) 0.078(3) 0.0881(8) 0.060(4) Uani 0.40(4) 1 d D U P B 2
H24X H 0.3607 0.0391 0.1236 0.072 Uiso 0.40(4) 1 calc R U P B 2
C25X C 0.337(2) 0.038(3) 0.0209(9) 0.070(4) Uani 0.40(4) 1 d D U P B 2
H25X H 0.3930 -0.0300 0.0103 0.084 Uiso 0.40(4) 1 calc R U P B 2
C26X C 0.272(2) 0.104(3) -0.0292(7) 0.077(5) Uani 0.40(4) 1 d D U P B 2
H26X H 0.2868 0.0809 -0.0755 0.093 Uiso 0.40(4) 1 calc R U P B 2
C27X C 0.189(2) 0.199(3) -0.0150(7) 0.073(4) Uani 0.40(4) 1 d D U P B 2
H27X H 0.1482 0.2413 -0.0514 0.088 Uiso 0.40(4) 1 calc R U P B 2
C28X C 0.163(2) 0.236(3) 0.0517(7) 0.061(4) Uani 0.40(4) 1 d D U P B 2
H28X H 0.1050 0.3028 0.0619 0.073 Uiso 0.40(4) 1 calc R U P B 2
C29 C 0.55106(17) 0.0197(2) 0.23251(9) 0.0346(4) Uani 1 1 d . U . . .
C30 C 0.67822(18) -0.0040(2) 0.21604(10) 0.0404(5) Uani 1 1 d . U . . .
H30 H 0.7259 0.0591 0.2089 0.048 Uiso 1 1 calc R U . . .
C31 C 0.73452(19) -0.1173(2) 0.21007(11) 0.0449(5) Uani 1 1 d . U . . .
H31 H 0.8208 -0.1322 0.1991 0.054 Uiso 1 1 calc R U . . .
C32 C 0.6659(2) -0.2102(2) 0.21997(12) 0.0465(5) Uani 1 1 d . U . . .
H32 H 0.7051 -0.2887 0.2159 0.056 Uiso 1 1 calc R U . . .
C33 C 0.54057(19) -0.1883(2) 0.23581(11) 0.0422(5) Uani 1 1 d . U . . .
H33 H 0.4937 -0.2520 0.2425 0.051 Uiso 1 1 calc R U . . .
C34 C 0.48204(17) -0.07377(19) 0.24212(9) 0.0331(4) Uani 1 1 d . U . . .
P1 P 0.2699(3) 0.3516(2) 0.2690(2) 0.0330(6) Uani 0.513(3) 1 d D U P C 1
O1 O 0.2933(12) 0.3963(15) 0.3418(6) 0.048(2) Uani 0.513(3) 1 d D U P C 1
O2 O 0.3604(4) 0.4079(3) 0.21195(17) 0.0406(8) Uani 0.513(3) 1 d D U P C 1
O3 O 0.1408(4) 0.4229(3) 0.2613(2) 0.0362(9) Uani 0.513(3) 1 d D U P C 1
Si1 Si 0.3871(3) 0.4242(3) 0.39733(17) 0.0418(6) Uani 0.513(3) 1 d D U P C 1
Si2 Si 0.41906(14) 0.43694(16) 0.13066(8) 0.0481(4) Uani 0.513(3) 1 d D U P C 1
Si3 Si 0.0834(2) 0.56346(13) 0.26444(11) 0.0446(4) Uani 0.513(3) 1 d D U P C 1
C35 C 0.2985(8) 0.4908(7) 0.4743(4) 0.0606(19) Uani 0.513(3) 1 d D U P C 1
H35A H 0.2447 0.5612 0.4593 0.091 Uiso 0.513(3) 1 calc R U P C 1
H35B H 0.3550 0.5125 0.5047 0.091 Uiso 0.513(3) 1 calc R U P C 1
H35C H 0.2488 0.4339 0.4995 0.091 Uiso 0.513(3) 1 calc R U P C 1
C36 C 0.4774(9) 0.5346(7) 0.3507(5) 0.091(3) Uani 0.513(3) 1 d D U P C 1
H36A H 0.4222 0.6051 0.3375 0.136 Uiso 0.513(3) 1 calc R U P C 1
H36B H 0.5231 0.5020 0.3089 0.136 Uiso 0.513(3) 1 calc R U P C 1
H36C H 0.5350 0.5552 0.3808 0.136 Uiso 0.513(3) 1 calc R U P C 1
C37 C 0.4895(12) 0.2918(9) 0.4221(8) 0.054(3) Uani 0.513(3) 1 d D U P C 1
H37A H 0.4411 0.2335 0.4469 0.080 Uiso 0.513(3) 1 calc R U P C 1
H37B H 0.5471 0.3122 0.4524 0.080 Uiso 0.513(3) 1 calc R U P C 1
H37C H 0.5352 0.2590 0.3804 0.080 Uiso 0.513(3) 1 calc R U P C 1
C38 C 0.2893(6) 0.4948(6) 0.0791(3) 0.0784(19) Uani 0.513(3) 1 d D U P C 1
H38A H 0.2415 0.5633 0.1005 0.118 Uiso 0.513(3) 1 calc R U P C 1
H38B H 0.2367 0.4336 0.0781 0.118 Uiso 0.513(3) 1 calc R U P C 1
H38C H 0.3215 0.5180 0.0317 0.118 Uiso 0.513(3) 1 calc R U P C 1
C39 C 0.5253(8) 0.5452(7) 0.1333(4) 0.095(3) Uani 0.513(3) 1 d D U P C 1
H39A H 0.4820 0.6140 0.1564 0.142 Uiso 0.513(3) 1 calc R U P C 1
H39B H 0.5565 0.5696 0.0859 0.142 Uiso 0.513(3) 1 calc R U P C 1
H39C H 0.5938 0.5098 0.1590 0.142 Uiso 0.513(3) 1 calc R U P C 1
C40 C 0.5026(6) 0.3103(5) 0.0874(3) 0.0751(12) Uani 0.513(3) 1 d D U P C 1
H40A H 0.4474 0.2516 0.0855 0.113 Uiso 0.513(3) 1 calc R U P C 1
H40B H 0.5713 0.2758 0.1133 0.113 Uiso 0.513(3) 1 calc R U P C 1
H40C H 0.5339 0.3357 0.0402 0.113 Uiso 0.513(3) 1 calc R U P C 1
C41 C -0.0214(8) 0.5798(6) 0.3438(3) 0.086(2) Uani 0.513(3) 1 d D U P C 1
H41A H -0.0855 0.5293 0.3440 0.130 Uiso 0.513(3) 1 calc R U P C 1
H41B H -0.0589 0.6620 0.3458 0.130 Uiso 0.513(3) 1 calc R U P C 1
H41C H 0.0242 0.5568 0.3842 0.130 Uiso 0.513(3) 1 calc R U P C 1
C42 C 0.2066(6) 0.6584(4) 0.2622(4) 0.079(2) Uani 0.513(3) 1 d D U P C 1
H42A H 0.2617 0.6484 0.2193 0.119 Uiso 0.513(3) 1 calc R U P C 1
H42B H 0.2531 0.6359 0.3022 0.119 Uiso 0.513(3) 1 calc R U P C 1
H42C H 0.1699 0.7409 0.2638 0.119 Uiso 0.513(3) 1 calc R U P C 1
C43 C -0.001(2) 0.5948(19) 0.1861(7) 0.053(4) Uani 0.513(3) 1 d D U P C 1
H43A H 0.0573 0.5854 0.1444 0.079 Uiso 0.513(3) 1 calc R U P C 1
H43B H -0.0431 0.6755 0.1855 0.079 Uiso 0.513(3) 1 calc R U P C 1
H43C H -0.0609 0.5398 0.1872 0.079 Uiso 0.513(3) 1 calc R U P C 1
P1X P 0.2394(3) 0.3536(2) 0.2787(3) 0.0331(7) Uani 0.487(3) 1 d D U P C 2
O1X O 0.2993(12) 0.3779(15) 0.3452(6) 0.042(2) Uani 0.487(3) 1 d D U P C 2
O2X O 0.3062(3) 0.4479(3) 0.22621(19) 0.0371(8) Uani 0.487(3) 1 d D U P C 2
O3X O 0.1032(4) 0.4275(4) 0.2873(2) 0.0323(9) Uani 0.487(3) 1 d D U P C 2
Si1X Si 0.4204(3) 0.4106(4) 0.38005(19) 0.0397(6) Uani 0.487(3) 1 d D U P C 2
Si2X Si 0.38845(14) 0.49721(15) 0.15559(8) 0.0446(4) Uani 0.487(3) 1 d D U P C 2
Si3X Si 0.02849(18) 0.56488(13) 0.28330(9) 0.0319(3) Uani 0.487(3) 1 d D U P C 2
C35X C 0.3421(8) 0.5037(8) 0.4504(4) 0.061(2) Uani 0.487(3) 1 d D U P C 2
H35D H 0.2850 0.4595 0.4806 0.091 Uiso 0.487(3) 1 calc R U P C 2
H35E H 0.2969 0.5751 0.4299 0.091 Uiso 0.487(3) 1 calc R U P C 2
H35F H 0.4034 0.5254 0.4778 0.091 Uiso 0.487(3) 1 calc R U P C 2
C36X C 0.5280(6) 0.4912(6) 0.3226(4) 0.0649(19) Uani 0.487(3) 1 d D U P C 2
H36D H 0.4846 0.5657 0.3046 0.097 Uiso 0.487(3) 1 calc R U P C 2
H36E H 0.5633 0.4438 0.2838 0.097 Uiso 0.487(3) 1 calc R U P C 2
H36F H 0.5937 0.5073 0.3486 0.097 Uiso 0.487(3) 1 calc R U P C 2
C37X C 0.5006(13) 0.2701(10) 0.4144(7) 0.044(2) Uani 0.487(3) 1 d D U P C 2
H37D H 0.4425 0.2278 0.4449 0.066 Uiso 0.487(3) 1 calc R U P C 2
H37E H 0.5662 0.2857 0.4406 0.066 Uiso 0.487(3) 1 calc R U P C 2
H37F H 0.5358 0.2222 0.3758 0.066 Uiso 0.487(3) 1 calc R U P C 2
C38X C 0.3389(5) 0.6548(4) 0.1401(3) 0.0539(13) Uani 0.487(3) 1 d D U P C 2
H38D H 0.3502 0.6957 0.1807 0.081 Uiso 0.487(3) 1 calc R U P C 2
H38E H 0.2522 0.6676 0.1322 0.081 Uiso 0.487(3) 1 calc R U P C 2
H38F H 0.3879 0.6855 0.0993 0.081 Uiso 0.487(3) 1 calc R U P C 2
C39X C 0.5544(5) 0.4759(5) 0.1693(4) 0.076(2) Uani 0.487(3) 1 d D U P C 2
H39D H 0.5826 0.3918 0.1776 0.115 Uiso 0.487(3) 1 calc R U P C 2
H39E H 0.5659 0.5176 0.2094 0.115 Uiso 0.487(3) 1 calc R U P C 2
H39F H 0.6018 0.5071 0.1279 0.115 Uiso 0.487(3) 1 calc R U P C 2
C40X C 0.3676(7) 0.4205(6) 0.0800(3) 0.0751(12) Uani 0.487(3) 1 d D U P C 2
H40D H 0.3941 0.3361 0.0884 0.113 Uiso 0.487(3) 1 calc R U P C 2
H40E H 0.4165 0.4511 0.0391 0.113 Uiso 0.487(3) 1 calc R U P C 2
H40F H 0.2808 0.4332 0.0720 0.113 Uiso 0.487(3) 1 calc R U P C 2
C41X C -0.1124(5) 0.5645(5) 0.3439(3) 0.0492(12) Uani 0.487(3) 1 d D U P C 2
H41D H -0.0905 0.5440 0.3912 0.074 Uiso 0.487(3) 1 calc R U P C 2
H41E H -0.1609 0.5065 0.3309 0.074 Uiso 0.487(3) 1 calc R U P C 2
H41F H -0.1606 0.6427 0.3416 0.074 Uiso 0.487(3) 1 calc R U P C 2
C42X C 0.1235(5) 0.6682(4) 0.3132(3) 0.0493(12) Uani 0.487(3) 1 d D U P C 2
H42D H 0.1409 0.6440 0.3610 0.074 Uiso 0.487(3) 1 calc R U P C 2
H42E H 0.0787 0.7481 0.3115 0.074 Uiso 0.487(3) 1 calc R U P C 2
H42F H 0.2006 0.6669 0.2830 0.074 Uiso 0.487(3) 1 calc R U P C 2
C43X C -0.009(2) 0.6030(19) 0.1941(7) 0.049(3) Uani 0.487(3) 1 d D U P C 2
H43D H 0.0665 0.6028 0.1627 0.074 Uiso 0.487(3) 1 calc R U P C 2
H43E H -0.0570 0.6813 0.1913 0.074 Uiso 0.487(3) 1 calc R U P C 2
H43F H -0.0574 0.5451 0.1806 0.074 Uiso 0.487(3) 1 calc R U P C 2

loop_
_atom_site_aniso_label
_atom_site_aniso_U_11
_atom_site_aniso_U_22
_atom_site_aniso_U_33
_atom_site_aniso_U_23
_atom_site_aniso_U_13
_atom_site_aniso_U_12
Ru1 0.03026(8) 0.03979(9) 0.01822(7) -0.00040(5) -0.00174(5) -0.02091(6)
S1 0.0337(2) 0.0573(3) 0.0417(3) -0.0149(2) 0.0064(2) -0.0300(2)
S2 0.0269(2) 0.0444(3) 0.0390(3) -0.0084(2) 0.00546(18) -0.01958(19)
N1 0.0271(7) 0.0456(9) 0.0206(7) 0.0008(6) 0.0002(6) -0.0156(7)
N2 0.0330(8) 0.0452(9) 0.0183(7) -0.0010(6) 0.0005(6) -0.0189(7)
C1 0.0292(9) 0.0295(9) 0.0203(8) -0.0044(7) 0.0005(7) -0.0095(7)
C2 0.0338(10) 0.0636(14) 0.0259(9) 0.0032(9) 0.0014(8) -0.0248(10)
C3 0.0411(12) 0.0844(17) 0.0274(10) 0.0057(10) -0.0005(9) -0.0338(12)
C4 0.0223(8) 0.0391(10) 0.0230(8) 0.0012(7) -0.0007(6) -0.0105(7)
C5 0.0207(8) 0.0385(10) 0.0261(9) -0.0006(7) -0.0008(7) -0.0094(7)
C6 0.0307(9) 0.0524(12) 0.0261(9) -0.0040(8) -0.0029(7) -0.0075(8)
C7 0.0359(11) 0.0634(14) 0.0314(10) 0.0088(9) -0.0060(8) -0.0044(10)
C8 0.0350(11) 0.0463(12) 0.0470(12) 0.0104(10) -0.0029(9) 0.0023(9)
C9 0.0303(9) 0.0391(10) 0.0384(10) -0.0019(8) 0.0032(8) -0.0058(8)
C10 0.0292(9) 0.0366(10) 0.0395(10) -0.0037(8) -0.0048(8) -0.0078(8)
C11 0.0704(18) 0.098(2) 0.0409(14) 0.0160(14) -0.0205(13) 0.0046(16)
C12 0.0549(14) 0.0485(13) 0.0582(15) -0.0141(11) 0.0072(11) -0.0004(11)
C13 0.0338(9) 0.0399(10) 0.0166(8) -0.0004(7) 0.0003(7) -0.0146(8)
C14 0.0449(11) 0.0383(10) 0.0237(9) -0.0020(8) -0.0028(8) -0.0094(8)
C15 0.0558(13) 0.0443(11) 0.0239(9) -0.0080(8) -0.0045(9) -0.0135(10)
C16 0.0408(11) 0.0574(13) 0.0191(9) 0.0014(8) -0.0021(8) -0.0168(9)
C17 0.0348(10) 0.0486(12) 0.0266(9) 0.0055(8) -0.0008(8) -0.0070(9)
C18 0.0365(10) 0.0392(10) 0.0236(9) -0.0005(7) 0.0043(7) -0.0109(8)
C19 0.0692(16) 0.0445(13) 0.0459(13) -0.0048(10) -0.0174(12) 0.0016(11)
C20 0.0558(14) 0.0878(19) 0.0288(11) -0.0015(11) -0.0126(10) -0.0228(13)
C21 0.0638(15) 0.0397(12) 0.0405(12) -0.0031(9) -0.0007(10) -0.0095(10)
C22 0.0426(11) 0.0654(14) 0.0260(9) 0.0090(9) -0.0072(8) -0.0351(10)
C23 0.036(5) 0.074(4) 0.019(2) 0.009(2) -0.0081(19) -0.032(3)
C24 0.041(3) 0.075(4) 0.022(3) 0.000(3) -0.003(2) -0.022(3)
C25 0.065(4) 0.093(5) 0.026(3) -0.003(3) -0.004(2) -0.021(3)
C26 0.070(5) 0.099(6) 0.024(3) -0.008(3) -0.004(3) -0.022(4)
C27 0.062(7) 0.100(7) 0.027(3) 0.000(3) -0.011(3) -0.015(5)
C28 0.046(5) 0.073(5) 0.029(3) 0.007(2) -0.007(2) -0.023(3)
C23X 0.040(7) 0.091(9) 0.027(4) 0.009(4) -0.007(3) -0.046(5)
C24X 0.059(8) 0.103(10) 0.025(4) 0.007(5) -0.006(4) -0.038(6)
C25X 0.069(8) 0.122(11) 0.025(5) -0.005(5) 0.000(4) -0.032(7)
C26X 0.078(10) 0.134(13) 0.026(4) 0.002(6) -0.010(5) -0.033(8)
C27X 0.067(9) 0.134(12) 0.027(4) 0.006(5) -0.012(4) -0.040(7)
C28X 0.053(7) 0.111(11) 0.024(4) 0.015(4) -0.010(4) -0.038(6)
C29 0.0296(9) 0.0596(12) 0.0194(8) -0.0111(8) 0.0013(7) -0.0208(9)
C30 0.0295(10) 0.0707(14) 0.0263(9) -0.0108(9) 0.0018(8) -0.0243(9)
C31 0.0278(10) 0.0765(16) 0.0329(11) -0.0126(10) 0.0006(8) -0.0132(10)
C32 0.0367(11) 0.0634(14) 0.0407(12) -0.0139(10) -0.0003(9) -0.0087(10)
C33 0.0370(11) 0.0556(13) 0.0383(11) -0.0117(10) 0.0004(9) -0.0193(9)
C34 0.0276(9) 0.0533(12) 0.0221(8) -0.0104(8) 0.0021(7) -0.0169(8)
P1 0.0349(16) 0.0363(8) 0.0338(13) 0.0151(6) -0.0143(11) -0.0268(7)
O1 0.073(4) 0.021(4) 0.056(3) 0.005(2) -0.042(3) -0.004(2)
O2 0.051(2) 0.0335(18) 0.0381(17) 0.0034(13) 0.0025(15) -0.0182(15)
O3 0.041(2) 0.0240(15) 0.044(2) 0.0004(16) -0.0173(17) 0.0007(15)
Si1 0.0524(17) 0.0354(13) 0.0441(15) 0.0088(10) -0.0233(11) -0.0202(12)
Si2 0.0592(8) 0.0434(9) 0.0405(8) 0.0065(7) 0.0075(6) -0.0188(7)
Si3 0.0471(10) 0.0274(6) 0.0587(11) -0.0056(6) -0.0177(8) 0.0080(7)
C35 0.087(6) 0.045(3) 0.058(4) -0.009(3) -0.024(3) -0.018(3)
C36 0.114(7) 0.084(5) 0.089(6) 0.024(4) -0.033(4) -0.065(5)
C37 0.048(5) 0.057(5) 0.059(6) -0.001(4) -0.012(4) -0.015(4)
C38 0.086(4) 0.089(4) 0.049(3) 0.024(3) -0.005(3) 0.007(3)
C39 0.135(6) 0.086(5) 0.070(4) -0.015(4) 0.033(4) -0.071(5)
C40 0.101(3) 0.083(3) 0.048(2) -0.0061(19) 0.015(2) -0.050(2)
C41 0.112(6) 0.055(3) 0.079(4) -0.020(3) 0.014(4) 0.023(4)
C42 0.080(4) 0.031(2) 0.135(6) -0.002(3) -0.050(4) -0.003(2)
C43 0.050(5) 0.052(8) 0.054(4) 0.007(4) -0.016(4) 0.004(4)
P1X 0.0317(16) 0.0365(8) 0.0363(13) 0.0166(6) -0.0122(11) -0.0270(7)
O1X 0.059(4) 0.020(4) 0.055(3) 0.002(2) -0.030(3) -0.011(3)
O2X 0.0350(18) 0.0289(17) 0.0440(18) 0.0068(14) 0.0066(14) -0.0060(13)
O3X 0.034(2) 0.0266(16) 0.035(2) -0.0026(15) 0.0022(14) -0.0031(14)
Si1X 0.0385(14) 0.0341(8) 0.0492(17) -0.0059(10) -0.0174(10) -0.0023(9)
Si2X 0.0563(8) 0.0338(8) 0.0432(8) -0.0007(6) 0.0120(6) -0.0198(6)
Si3X 0.0317(8) 0.0248(6) 0.0384(8) -0.0061(5) -0.0061(6) 0.0034(6)
C35X 0.061(5) 0.060(4) 0.068(5) -0.031(4) -0.026(3) -0.001(3)
C36X 0.057(4) 0.058(4) 0.082(5) 0.021(3) -0.023(3) -0.022(3)
C37X 0.053(4) 0.043(4) 0.032(3) 0.004(3) -0.013(3) 0.013(3)
C38X 0.051(3) 0.049(3) 0.064(3) 0.027(2) -0.021(2) -0.020(2)
C39X 0.048(3) 0.047(3) 0.122(6) 0.020(3) 0.020(3) -0.003(2)
C40X 0.101(3) 0.083(3) 0.048(2) -0.0061(19) 0.015(2) -0.050(2)
C41X 0.045(3) 0.049(3) 0.051(3) -0.022(2) 0.007(2) 0.007(2)
C42X 0.066(3) 0.030(2) 0.056(3) -0.004(2) -0.024(3) -0.006(2)
C43X 0.055(7) 0.033(5) 0.061(5) -0.004(4) -0.019(4) -0.001(4)

loop_
_atom_type_symbol
_atom_type_description
_atom_type_scat_dispersion_real
_atom_type_scat_dispersion_imag
_atom_type_scat_source
C C 0.0181 0.0091 'International Tables Vol C Tables 4.2.6.8 and 6.1.1.4'
H H 0.0000 0.0000 'International Tables Vol C Tables 4.2.6.8 and 6.1.1.4'
O O 0.0492 0.0322 'International Tables Vol C Tables 4.2.6.8 and 6.1.1.4'
Si Si 0.2541 0.3302 'International Tables Vol C Tables 4.2.6.8 and 6.1.1.4'
P P 0.2955 0.4335 'International Tables Vol C Tables 4.2.6.8 and 6.1.1.4'
S S 0.3331 0.5567 'International Tables Vol C Tables 4.2.6.8 and 6.1.1.4'
Ru Ru 0.0552 3.2960 'International Tables Vol C Tables 4.2.6.8 and 6.1.1.4'
N N 0.0311 0.0180 'International Tables Vol C Tables 4.2.6.8 and 6.1.1.4'

loop_
_geom_angle_atom_site_label_1
_geom_angle_atom_site_label_2
_geom_angle_atom_site_label_3
_geom_angle
C22 Ru1 C1 95.01(8)
C22 Ru1 P1 85.02(15)
C1 Ru1 P1 106.34(10)
C22 Ru1 P1X 85.52(16)
C1 Ru1 P1X 97.20(10)
C22 Ru1 S1 108.52(6)
C1 Ru1 S1 155.96(5)
P1 Ru1 S1 81.18(9)
P1X Ru1 S1 89.64(9)
C22 Ru1 S2 108.17(8)
C1 Ru1 S2 82.00(5)
P1 Ru1 S2 164.03(12)
P1X Ru1 S2 166.31(14)
S1 Ru1 S2 85.961(19)
C29 S1 Ru1 106.43(6)
C34 S2 Ru1 105.91(7)
C1 N1 C4 129.71(15)
C1 N1 C2 113.81(15)
C4 N1 C2 116.47(14)
C1 N2 C13 128.23(15)
C1 N2 C3 113.79(15)
C13 N2 C3 116.80(14)
N1 C1 N2 106.29(15)
N1 C1 Ru1 129.11(12)
N2 C1 Ru1 123.42(13)
N1 C2 C3 102.49(15)
N2 C3 C2 102.83(15)
C5 C4 C9 121.19(17)
C5 C4 N1 120.27(17)
C9 C4 N1 118.09(17)
C6 C5 C4 118.22(18)
C6 C5 C10 119.83(18)
C4 C5 C10 121.95(16)
C7 C6 C5 122.0(2)
C6 C7 C8 118.35(19)
C6 C7 C11 120.5(2)
C8 C7 C11 121.1(2)
C7 C8 C9 122.0(2)
C8 C9 C4 118.10(19)
C8 C9 C12 120.7(2)
C4 C9 C12 121.14(19)
C14 C13 C18 120.70(17)
C14 C13 N2 118.78(17)
C18 C13 N2 119.82(17)
C15 C14 C13 118.24(19)
C15 C14 C19 119.98(19)
C13 C14 C19 121.73(18)
C16 C15 C14 122.5(2)
C17 C16 C15 117.87(18)
C17 C16 C20 120.9(2)
C15 C16 C20 121.2(2)
C16 C17 C18 122.21(19)
C17 C18 C13 118.17(18)
C17 C18 C21 118.69(19)
C13 C18 C21 123.04(19)
C23X C22 Ru1 137.4(11)
C23 C22 Ru1 124.6(5)
C24 C23 C28 116.1(6)
C24 C23 C22 127.7(6)
C28 C23 C22 116.2(7)
C25 C24 C23 121.6(7)
C24 C25 C26 120.3(7)
C27 C26 C25 120.5(6)
C26 C27 C28 118.8(6)
C27 C28 C23 122.6(6)
C24X C23X C28X 121.3(11)
C24X C23X C22 118.1(14)
C28X C23X C22 120.4(13)
C23X C24X C25X 121.1(11)
C26X C25X C24X 116.2(12)
C27X C26X C25X 122.9(12)
C26X C27X C28X 121.3(11)
C27X C28X C23X 117.1(12)
C34 C29 C30 119.0(2)
C34 C29 S1 120.73(15)
C30 C29 S1 120.26(16)
C31 C30 C29 120.7(2)
C30 C31 C32 120.2(2)
C33 C32 C31 119.7(2)
C32 C33 C34 120.7(2)
C33 C34 C29 119.56(18)
C33 C34 S2 120.16(15)
C29 C34 S2 120.27(16)
O3 P1 O2 105.9(3)
O3 P1 O1 98.8(6)
O2 P1 O1 106.6(6)
O3 P1 Ru1 112.1(2)
O2 P1 Ru1 111.9(2)
O1 P1 Ru1 120.0(6)
P1 O1 Si1 151.1(10)
P1 O2 Si2 154.0(3)
P1 O3 Si3 134.4(3)
O1 Si1 C37 111.5(7)
O1 Si1 C36 105.3(6)
C37 Si1 C36 109.8(6)
O1 Si1 C35 110.4(6)
C37 Si1 C35 111.5(6)
C36 Si1 C35 108.1(4)
O2 Si2 C40 115.2(2)
O2 Si2 C39 107.1(3)
C40 Si2 C39 108.3(3)
O2 Si2 C38 107.6(2)
C40 Si2 C38 106.5(3)
C39 Si2 C38 112.4(4)
O3 Si3 C41 108.1(3)
O3 Si3 C42 111.4(2)
C41 Si3 C42 110.7(4)
O3 Si3 C43 103.8(7)
C41 Si3 C43 111.1(7)
C42 Si3 C43 111.4(7)
O1X P1X O3X 104.5(6)
O1X P1X O2X 96.0(6)
O3X P1X O2X 98.2(3)
O1X P1X Ru1 111.8(7)
O3X P1X Ru1 122.2(2)
O2X P1X Ru1 120.0(2)
P1X O1X Si1X 149.1(9)
P1X O2X Si2X 157.5(3)
P1X O3X Si3X 142.4(3)
O1X Si1X C36X 116.6(6)
O1X Si1X C37X 106.5(7)
C36X Si1X C37X 110.1(6)
O1X Si1X C35X 100.6(6)
C36X Si1X C35X 110.5(4)
C37X Si1X C35X 112.3(5)
O2X Si2X C38X 108.5(2)
O2X Si2X C40X 110.9(2)
C38X Si2X C40X 109.6(3)
O2X Si2X C39X 110.1(3)
C38X Si2X C39X 108.3(3)
C40X Si2X C39X 109.4(4)
O3X Si3X C43X 108.3(7)
O3X Si3X C41X 106.9(2)
C43X Si3X C41X 110.6(8)
O3X Si3X C42X 109.9(2)
C43X Si3X C42X 112.8(7)
C41X Si3X C42X 108.2(3)

loop_
_geom_bond_atom_site_label_1
_geom_bond_atom_site_label_2
_geom_bond_distance
Ru1 C22 1.875(2)
Ru1 C1 2.1045(17)
Ru1 P1 2.262(2)
Ru1 P1X 2.300(3)
Ru1 S1 2.3136(5)
Ru1 S2 2.3419(5)
S1 C29 1.751(2)
S2 C34 1.7525(19)
N1 C1 1.349(2)
N1 C4 1.437(2)
N1 C2 1.479(2)
N2 C1 1.355(2)
N2 C13 1.436(2)
N2 C3 1.470(2)
C2 C3 1.507(3)
C4 C5 1.393(3)
C4 C9 1.395(3)
C5 C6 1.390(3)
C5 C10 1.498(3)
C6 C7 1.379(3)
C7 C8 1.382(3)
C7 C11 1.514(3)
C8 C9 1.389(3)
C9 C12 1.503(3)
C13 C14 1.394(3)
C13 C18 1.398(3)
C14 C15 1.390(3)
C14 C19 1.505(3)
C15 C16 1.380(3)
C16 C17 1.378(3)
C16 C20 1.515(3)
C17 C18 1.395(3)
C18 C21 1.503(3)
C22 C23X 1.432(11)
C22 C23 1.500(7)
C23 C24 1.398(8)
C23 C28 1.419(7)
C24 C25 1.388(7)
C25 C26 1.392(8)
C26 C27 1.370(9)
C27 C28 1.396(8)
C23X C24X 1.369(13)
C23X C28X 1.398(12)
C24X C25X 1.406(12)
C25X C26X 1.384(13)
C26X C27X 1.352(14)
C27X C28X 1.386(12)
C29 C34 1.395(3)
C29 C30 1.402(3)
C30 C31 1.372(3)
C31 C32 1.387(3)
C32 C33 1.381(3)
C33 C34 1.393(3)
P1 O3 1.562(5)
P1 O2 1.571(4)
P1 O1 1.606(9)
O1 Si1 1.663(7)
O2 Si2 1.665(3)
O3 Si3 1.656(4)
Si1 C37 1.832(9)
Si1 C36 1.844(7)
Si1 C35 1.853(7)
Si2 C40 1.825(6)
Si2 C39 1.840(6)
Si2 C38 1.862(6)
Si3 C41 1.829(7)
Si3 C42 1.861(6)
Si3 C43 1.862(9)
P1X O1X 1.583(8)
P1X O3X 1.622(5)
P1X O2X 1.624(4)
O1X Si1X 1.673(8)
O2X Si2X 1.665(3)
O3X Si3X 1.678(4)
Si1X C36X 1.836(7)
Si1X C37X 1.844(8)
Si1X C35X 1.866(7)
Si2X C38X 1.829(5)
Si2X C40X 1.831(6)
Si2X C39X 1.868(6)
Si3X C43X 1.835(10)
Si3X C41X 1.846(5)
Si3X C42X 1.865(5)

loop_
_geom_torsion_atom_site_label_1
_geom_torsion_atom_site_label_2
_geom_torsion_atom_site_label_3
_geom_torsion_atom_site_label_4
_geom_torsion
C4 N1 C1 N2 176.52(18)
C2 N1 C1 N2 -2.0(2)
C4 N1 C1 Ru1 -15.8(3)
C2 N1 C1 Ru1 165.70(15)
C13 N2 C1 N1 -171.19(18)
C3 N2 C1 N1 -4.2(2)
C13 N2 C1 Ru1 20.2(3)
C3 N2 C1 Ru1 -172.77(16)
C1 N1 C2 C3 6.9(2)
C4 N1 C2 C3 -171.84(18)
C1 N2 C3 C2 8.3(3)
C13 N2 C3 C2 176.86(18)
N1 C2 C3 N2 -8.3(2)
C1 N1 C4 C5 94.6(2)
C2 N1 C4 C5 -86.9(2)
C1 N1 C4 C9 -93.0(2)
C2 N1 C4 C9 85.5(2)
C9 C4 C5 C6 3.0(3)
N1 C4 C5 C6 175.23(16)
C9 C4 C5 C10 -177.34(17)
N1 C4 C5 C10 -5.2(3)
C4 C5 C6 C7 0.4(3)
C10 C5 C6 C7 -179.23(19)
C5 C6 C7 C8 -2.4(3)
C5 C6 C7 C11 176.9(2)
C6 C7 C8 C9 0.9(3)
C11 C7 C8 C9 -178.3(2)
C7 C8 C9 C4 2.3(3)
C7 C8 C9 C12 -176.1(2)
C5 C4 C9 C8 -4.4(3)
N1 C4 C9 C8 -176.72(17)
C5 C4 C9 C12 174.03(19)
N1 C4 C9 C12 1.7(3)
C1 N2 C13 C14 81.6(2)
C3 N2 C13 C14 -85.1(2)
C1 N2 C13 C18 -107.9(2)
C3 N2 C13 C18 85.4(2)
C18 C13 C14 C15 4.9(3)
N2 C13 C14 C15 175.29(17)
C18 C13 C14 C19 -172.2(2)
N2 C13 C14 C19 -1.9(3)
C13 C14 C15 C16 0.3(3)
C19 C14 C15 C16 177.6(2)
C14 C15 C16 C17 -3.5(3)
C14 C15 C16 C20 177.2(2)
C15 C16 C17 C18 1.5(3)
C20 C16 C17 C18 -179.21(19)
C16 C17 C18 C13 3.5(3)
C16 C17 C18 C21 -172.94(19)
C14 C13 C18 C17 -6.8(3)
N2 C13 C18 C17 -177.04(16)
C14 C13 C18 C21 169.50(19)
N2 C13 C18 C21 -0.7(3)
C1 Ru1 C22 C23X -116.6(17)
P1 Ru1 C22 C23X 137.4(17)
P1X Ru1 C22 C23X 146.5(17)
S1 Ru1 C22 C23X 58.4(17)
S2 Ru1 C22 C23X -33.4(17)
C1 Ru1 C22 C23 -117.1(9)
P1 Ru1 C22 C23 136.9(9)
P1X Ru1 C22 C23 146.0(9)
S1 Ru1 C22 C23 57.9(9)
S2 Ru1 C22 C23 -33.9(9)
C23X C22 C23 C24 -174(9)
Ru1 C22 C23 C24 4.6(18)
C23X C22 C23 C28 5(7)
Ru1 C22 C23 C28 -176.8(7)
C28 C23 C24 C25 -0.5(18)
C22 C23 C24 C25 178.1(14)
C23 C24 C25 C26 1.1(19)
C24 C25 C26 C27 -0.7(16)
C25 C26 C27 C28 -0.3(14)
C26 C27 C28 C23 0.9(16)
C24 C23 C28 C27 -0.5(17)
C22 C23 C28 C27 -179.3(12)
C23 C22 C23X C24X 1(7)
Ru1 C22 C23X C24X -1(3)
C23 C22 C23X C28X -175(10)
Ru1 C22 C23X C28X -176.4(11)
C28X C23X C24X C25X -5(3)
C22 C23X C24X C25X 180(2)
C23X C24X C25X C26X 5(3)
C24X C25X C26X C27X -2(3)
C25X C26X C27X C28X -1(3)
C26X C27X C28X C23X 0(3)
C24X C23X C28X C27X 3(3)
C22 C23X C28X C27X 177.8(19)
Ru1 S1 C29 C34 -7.20(17)
Ru1 S1 C29 C30 174.16(14)
C34 C29 C30 C31 -0.6(3)
S1 C29 C30 C31 178.03(16)
C29 C30 C31 C32 0.3(3)
C30 C31 C32 C33 0.1(3)
C31 C32 C33 C34 -0.1(3)
C32 C33 C34 C29 -0.2(3)
C32 C33 C34 S2 179.85(17)
C30 C29 C34 C33 0.6(3)
S1 C29 C34 C33 -178.09(15)
C30 C29 C34 S2 -179.48(14)
S1 C29 C34 S2 1.9(2)
Ru1 S2 C34 C33 -175.61(15)
Ru1 S2 C34 C29 4.43(16)
O3 P1 O1 Si1 -154(2)
O2 P1 O1 Si1 -44(2)
Ru1 P1 O1 Si1 84(2)
O3 P1 O2 Si2 -70.5(7)
O1 P1 O2 Si2 -175.1(8)
Ru1 P1 O2 Si2 51.9(8)
O2 P1 O3 Si3 -57.7(5)
O1 P1 O3 Si3 52.5(7)
Ru1 P1 O3 Si3 180.0(3)
P1 O1 Si1 C37 -59(2)
P1 O1 Si1 C36 60(2)
P1 O1 Si1 C35 177(2)
P1 O2 Si2 C40 -68.1(7)
P1 O2 Si2 C39 171.5(7)
P1 O2 Si2 C38 50.4(7)
P1 O3 Si3 C41 -109.9(5)
P1 O3 Si3 C42 12.0(6)
P1 O3 Si3 C43 132.0(8)
O3X P1X O1X Si1X -136(2)
O2X P1X O1X Si1X -36(2)
Ru1 P1X O1X Si1X 90(2)
O1X P1X O2X Si2X 127.4(9)
O3X P1X O2X Si2X -126.9(7)
Ru1 P1X O2X Si2X 7.9(10)
O1X P1X O3X Si3X 72.3(8)
O2X P1X O3X Si3X -26.1(6)
Ru1 P1X O3X Si3X -159.6(4)
P1X O1X Si1X C36X 25(3)
P1X O1X Si1X C37X -98(2)
P1X O1X Si1X C35X 145(2)
P1X O2X Si2X C38X 153.1(8)
P1X O2X Si2X C40X 32.7(9)
P1X O2X Si2X C39X -88.5(8)
P1X O3X Si3X C43X 90.2(9)
P1X O3X Si3X C41X -150.6(5)
P1X O3X Si3X C42X -33.4(6)
